data_2019603
loop_
_publ_author_name
'Lu, Zhengliang'
'Zhao, Yuanchao'
'Chen, Baolian'
'Huang, Ximing'
'Fan, Chunhua'

_publ_section_title
;
 [2,5-Bis(2,2'-bipyridyl-6-yl)-3,4-diazahexa-2,4-diene]dichloridomanganese(II):
 from a mononuclear compound to a three-dimensional supramolecular
 framework through C---H&#x00B7;&#x00B7;&#x00B7;Cl hydrogen bonds and
 \p--\p stacking interactions
;
_journal_coeditor_code DT3025
_journal_issue 7
_journal_name_full 'Acta Crystallographica Section C'
_journal_page_first 718
_journal_page_last 721
_journal_paper_doi 10.1107/S2053229614014107
_journal_volume 70
_journal_year 2014
_chemical_formula_iupac '[Mn Cl2 (C24 H20 N6)]'
_chemical_formula_moiety 'C24 H20 Cl2 Mn N6'
_chemical_formula_sum 'C24 H20 Cl2 Mn N6'
_chemical_formula_weight 518.30
_chemical_name_systematic
;
[2,5-Bis(2,2'-bipyridyl-6-yl)-3,4-diazahexa-2,4-diene]dichloridomanganese(II)
;
_space_group_IT_number 2
_symmetry_cell_setting triclinic
_symmetry_space_group_name_Hall '-P 1'
_symmetry_space_group_name_H-M 'P -1'
_atom_sites_solution_hydrogens geom
_atom_sites_solution_primary direct
_atom_sites_solution_secondary difmap
_audit_creation_method SHELXL-97
_cell_angle_alpha 96.192(5)
_cell_angle_beta 91.571(5)
_cell_angle_gamma 112.971(6)
_cell_formula_units_Z 2
_cell_length_a 8.5761(5)
_cell_length_b 8.9118(6)
_cell_length_c 16.4088(9)
_cell_measurement_reflns_used 3657
_cell_measurement_temperature 293(2)
_cell_measurement_theta_max 28.10
_cell_measurement_theta_min 1.80
_cell_volume 1144.60(13)
_computing_cell_refinement 'SAINT (Bruker, 2008)'
_computing_data_collection 'APEX2 (Bruker, 2008)'
_computing_data_reduction 'SAINT (Bruker, 2008)'
_computing_molecular_graphics 'DIAMOND (Brandenburg, 2005) and SHELXTL (Sheldrick, 2008)'
_computing_publication_material 'SHELXL97 (Sheldrick, 2008)'
_computing_structure_refinement 'SHELXL97 (Sheldrick, 2008)'
_computing_structure_solution 'SHELXS97 (Sheldrick, 2008)'
_diffrn_ambient_temperature 293(2)
_diffrn_measured_fraction_theta_full 0.988
_diffrn_measured_fraction_theta_max 0.988
_diffrn_measurement_device_type 'Bruker SMART CCD area-detector'
_diffrn_measurement_method 'phi and omega scans'
_diffrn_radiation_monochromator Graphite
_diffrn_radiation_source 'fine-focus sealed tube'
_diffrn_radiation_type MoK\a
_diffrn_radiation_wavelength 0.71073
_diffrn_reflns_av_R_equivalents 0.0304
_diffrn_reflns_av_sigmaI/netI 0.0394
_diffrn_reflns_limit_h_max 10
_diffrn_reflns_limit_h_min -10
_diffrn_reflns_limit_k_max 11
_diffrn_reflns_limit_k_min -11
_diffrn_reflns_limit_l_max 20
_diffrn_reflns_limit_l_min -21
_diffrn_reflns_number 12249
_diffrn_reflns_theta_full 27.10
_diffrn_reflns_theta_max 27.10
_diffrn_reflns_theta_min 2.65
_diffrn_standards_decay_% 0
_diffrn_standards_number 0
_exptl_absorpt_coefficient_mu 0.836
_exptl_absorpt_correction_T_max 0.8441
_exptl_absorpt_correction_T_min 0.7152
_exptl_absorpt_correction_type multi-scan
_exptl_absorpt_process_details '(SADABS; Sheldrick, 1996)'
_exptl_crystal_colour yellow
_exptl_crystal_density_diffrn 1.504
_exptl_crystal_density_method 'not measured'
_exptl_crystal_description block
_exptl_crystal_F_000 530
_exptl_crystal_size_max 0.43
_exptl_crystal_size_mid 0.32
_exptl_crystal_size_min 0.21
_refine_diff_density_max 0.301
_refine_diff_density_min -0.321
_refine_ls_extinction_method none
_refine_ls_goodness_of_fit_ref 1.035
_refine_ls_hydrogen_treatment constr
_refine_ls_matrix_type full
_refine_ls_number_parameters 300
_refine_ls_number_reflns 4988
_refine_ls_number_restraints 0
_refine_ls_restrained_S_all 1.035
_refine_ls_R_factor_all 0.0532
_refine_ls_R_factor_gt 0.0379
_refine_ls_shift/su_max 0.001
_refine_ls_shift/su_mean 0.000
_refine_ls_structure_factor_coef Fsqd
_refine_ls_weighting_details 'calc w=1/[\s^2^(Fo^2^)+(0.0398P)^2^+0.2690P] where P=(Fo^2^+2Fc^2^)/3'
_refine_ls_weighting_scheme calc
_refine_ls_wR_factor_gt 0.0852
_refine_ls_wR_factor_ref 0.0942
_reflns_number_gt 3957
_reflns_number_total 4988
_reflns_threshold_expression I>2sigma(I)
_cod_data_source_file dt3025sup1.cf
_cod_data_source_block I
_cod_original_cell_volume 1144.60(12)
_cod_database_code 2019603
_cod_database_fobs_code 2019603

loop_
_symmetry_equiv_pos_as_xyz
'x, y, z'
'-x, -y, -z'

loop_
_atom_site_type_symbol
_atom_site_label
_atom_site_fract_x
_atom_site_fract_y
_atom_site_fract_z
_atom_site_U_iso_or_equiv
_atom_site_adp_type
_atom_site_calc_flag
_atom_site_refinement_flags
_atom_site_occupancy
_atom_site_symmetry_multiplicity
Mn Mn1 0.78759(4) 0.86477(4) 0.15374(2) 0.03328(11) Uani d . 1 1
Cl Cl1 0.83218(8) 0.72832(8) 0.03265(4) 0.05034(17) Uani d . 1 1
Cl Cl2 1.03731(7) 1.05279(8) 0.22726(4) 0.05485(18) Uani d . 1 1
N N1 0.6869(2) 1.0471(2) 0.11529(11) 0.0386(4) Uani d . 1 1
N N2 0.5119(2) 0.7663(2) 0.16748(10) 0.0325(4) Uani d . 1 1
N N3 1.5187(2) 0.7658(3) 0.53975(13) 0.0472(5) Uani d . 1 1
N N4 1.1238(2) 0.7012(2) 0.43725(11) 0.0349(4) Uani d . 1 1
N N5 0.7113(2) 0.6522(2) 0.23554(10) 0.0346(4) Uani d . 1 1
N N6 0.8238(2) 0.5949(2) 0.27018(11) 0.0362(4) Uani d . 1 1
C C1 0.5176(3) 1.0052(3) 0.11365(13) 0.0371(5) Uani d . 1 1
C C2 0.4443(3) 1.1083(3) 0.08980(14) 0.0490(6) Uani d . 1 1
H H2A 0.3273 1.0772 0.0887 0.059 Uiso calc R 1 1
C C3 0.5471(4) 1.2576(3) 0.06773(16) 0.0557(7) Uani d . 1 1
H H3A 0.5001 1.3289 0.0517 0.067 Uiso calc R 1 1
C C4 0.7193(4) 1.3013(3) 0.06939(16) 0.0547(7) Uani d . 1 1
H H4A 0.7907 1.4021 0.0547 0.066 Uiso calc R 1 1
C C5 0.7840(3) 1.1924(3) 0.09338(15) 0.0488(6) Uani d . 1 1
H H5A 0.9008 1.2216 0.0943 0.059 Uiso calc R 1 1
C C6 0.4194(3) 0.8425(3) 0.13885(12) 0.0362(5) Uani d . 1 1
C C7 0.2418(3) 0.7690(3) 0.13465(15) 0.0479(6) Uani d . 1 1
H H7A 0.1771 0.8230 0.1159 0.058 Uiso calc R 1 1
C C8 0.1654(3) 0.6166(4) 0.15854(16) 0.0556(7) Uani d . 1 1
H H8A 0.0476 0.5650 0.1548 0.067 Uiso calc R 1 1
C C9 0.2615(3) 0.5386(3) 0.18805(15) 0.0488(6) Uani d . 1 1
H H9A 0.2100 0.4345 0.2041 0.059 Uiso calc R 1 1
C C10 0.4365(3) 0.6189(3) 0.19322(13) 0.0354(5) Uani d . 1 1
C C11 0.5536(3) 0.5565(3) 0.23152(13) 0.0350(5) Uani d . 1 1
C C12 0.4890(3) 0.3989(3) 0.26731(16) 0.0509(6) Uani d . 1 1
H H12A 0.5679 0.3472 0.2603 0.076 Uiso calc R 1 1
H H12B 0.3809 0.3276 0.2399 0.076 Uiso calc R 1 1
H H12C 0.4764 0.4203 0.3248 0.076 Uiso calc R 1 1
C C13 1.3679(3) 0.7755(3) 0.53166(13) 0.0364(5) Uani d . 1 1
C C14 1.3289(3) 0.8909(3) 0.57955(15) 0.0506(6) Uani d . 1 1
H H14A 1.2232 0.8958 0.5719 0.061 Uiso calc R 1 1
C C15 1.4475(4) 0.9985(3) 0.63863(17) 0.0603(7) Uani d . 1 1
H H15A 1.4222 1.0751 0.6726 0.072 Uiso calc R 1 1
C C16 1.6039(3) 0.9915(3) 0.64691(16) 0.0540(7) Uani d . 1 1
H H16A 1.6875 1.0638 0.6859 0.065 Uiso calc R 1 1
C C17 1.6328(3) 0.8755(3) 0.59629(17) 0.0524(7) Uani d . 1 1
H H17A 1.7397 0.8723 0.6014 0.063 Uiso calc R 1 1
C C18 1.2423(3) 0.6553(3) 0.46790(13) 0.0354(5) Uani d . 1 1
C C19 1.2477(3) 0.5049(3) 0.44196(14) 0.0439(6) Uani d . 1 1
H H19A 1.3313 0.4759 0.4641 0.053 Uiso calc R 1 1
C C20 1.1268(3) 0.3989(3) 0.38278(15) 0.0486(6) Uani d . 1 1
H H20A 1.1258 0.2954 0.3659 0.058 Uiso calc R 1 1
C C21 1.0079(3) 0.4461(3) 0.34875(14) 0.0418(5) Uani d . 1 1
H H21A 0.9273 0.3773 0.3076 0.050 Uiso calc R 1 1
C C22 1.0118(3) 0.5996(3) 0.37778(12) 0.0338(5) Uani d . 1 1
C C23 0.8898(3) 0.6617(3) 0.34265(13) 0.0351(5) Uani d . 1 1
C C24 0.8527(3) 0.7912(3) 0.39300(14) 0.0500(6) Uani d . 1 1
H H24A 0.8653 0.8791 0.3612 0.075 Uiso calc R 1 1
H H24B 0.9305 0.8329 0.4411 0.075 Uiso calc R 1 1
H H24C 0.7385 0.7453 0.4091 0.075 Uiso calc R 1 1

loop_
_atom_site_aniso_label
_atom_site_aniso_U_11
_atom_site_aniso_U_22
_atom_site_aniso_U_33
_atom_site_aniso_U_12
_atom_site_aniso_U_13
_atom_site_aniso_U_23
Mn1 0.02291(17) 0.03437(19) 0.0404(2) 0.00969(13) -0.00259(13) 0.00334(14)
Cl1 0.0534(4) 0.0571(4) 0.0457(3) 0.0289(3) 0.0036(3) 0.0012(3)
Cl2 0.0396(3) 0.0465(4) 0.0632(4) 0.0046(3) -0.0173(3) -0.0027(3)
N1 0.0334(10) 0.0389(11) 0.0434(11) 0.0148(8) -0.0029(8) 0.0048(8)
N2 0.0252(9) 0.0402(10) 0.0313(9) 0.0129(8) -0.0009(7) 0.0017(8)
N3 0.0411(11) 0.0517(12) 0.0546(13) 0.0241(10) -0.0043(9) 0.0102(10)
N4 0.0348(10) 0.0377(10) 0.0363(10) 0.0187(8) 0.0012(8) 0.0058(8)
N5 0.0307(9) 0.0370(10) 0.0349(10) 0.0120(8) -0.0029(7) 0.0059(8)
N6 0.0322(9) 0.0376(10) 0.0393(10) 0.0143(8) -0.0012(8) 0.0064(8)
C1 0.0373(12) 0.0455(13) 0.0313(11) 0.0219(10) -0.0055(9) -0.0035(10)
C2 0.0512(15) 0.0592(17) 0.0452(14) 0.0344(13) -0.0094(11) -0.0028(12)
C3 0.0754(19) 0.0559(17) 0.0487(15) 0.0430(15) -0.0153(13) -0.0016(13)
C4 0.0729(19) 0.0394(14) 0.0490(15) 0.0201(13) -0.0097(13) 0.0055(12)
C5 0.0449(14) 0.0429(14) 0.0551(15) 0.0138(11) -0.0061(11) 0.0081(12)
C6 0.0299(11) 0.0504(14) 0.0304(11) 0.0201(10) -0.0020(9) -0.0010(10)
C7 0.0307(12) 0.0710(18) 0.0451(14) 0.0256(12) -0.0052(10) 0.0008(12)
C8 0.0236(12) 0.078(2) 0.0557(16) 0.0100(12) 0.0008(11) 0.0091(14)
C9 0.0293(12) 0.0608(16) 0.0455(14) 0.0053(11) 0.0030(10) 0.0101(12)
C10 0.0272(11) 0.0433(13) 0.0300(11) 0.0085(9) 0.0014(8) 0.0022(9)
C11 0.0319(11) 0.0370(12) 0.0320(11) 0.0091(9) 0.0022(9) 0.0042(9)
C12 0.0430(14) 0.0439(14) 0.0607(16) 0.0089(11) 0.0071(12) 0.0170(12)
C13 0.0383(12) 0.0402(13) 0.0344(12) 0.0189(10) -0.0018(9) 0.0081(10)
C14 0.0455(14) 0.0562(16) 0.0542(15) 0.0287(12) -0.0094(12) -0.0063(12)
C15 0.0660(18) 0.0606(18) 0.0563(17) 0.0334(15) -0.0131(14) -0.0116(14)
C16 0.0543(16) 0.0477(15) 0.0510(15) 0.0116(12) -0.0158(12) 0.0075(12)
C17 0.0391(13) 0.0543(16) 0.0648(17) 0.0185(12) -0.0106(12) 0.0157(14)
C18 0.0367(12) 0.0428(13) 0.0326(11) 0.0214(10) 0.0038(9) 0.0076(10)
C19 0.0491(14) 0.0480(14) 0.0450(13) 0.0306(12) -0.0006(11) 0.0062(11)
C20 0.0632(16) 0.0437(14) 0.0493(15) 0.0336(13) 0.0001(12) 0.0017(12)
C21 0.0455(13) 0.0428(13) 0.0395(13) 0.0211(11) -0.0026(10) 0.0018(10)
C22 0.0339(11) 0.0379(12) 0.0325(11) 0.0167(9) 0.0046(9) 0.0067(9)
C23 0.0311(11) 0.0375(12) 0.0384(12) 0.0147(9) 0.0033(9) 0.0071(10)
C24 0.0574(16) 0.0623(17) 0.0419(14) 0.0394(14) -0.0056(12) -0.0035(12)

loop_
_atom_type_symbol
_atom_type_description
_atom_type_scat_dispersion_real
_atom_type_scat_dispersion_imag
_atom_type_scat_source
C C 0.0033 0.0016 'International Tables Vol C Tables 4.2.6.8 and 6.1.1.4'
H H 0.0000 0.0000 'International Tables Vol C Tables 4.2.6.8 and 6.1.1.4'
Cl Cl 0.1484 0.1585 'International Tables Vol C Tables 4.2.6.8 and 6.1.1.4'
N N 0.0061 0.0033 'International Tables Vol C Tables 4.2.6.8 and 6.1.1.4'
Mn Mn 0.3368 0.7283 'International Tables Vol C Tables 4.2.6.8 and 6.1.1.4'

loop_
_geom_angle_atom_site_label_1
_geom_angle_atom_site_label_2
_geom_angle_atom_site_label_3
_geom_angle
_geom_angle_publ_flag
N1 Mn1 N2 71.90(7) yes
N1 Mn1 N5 138.36(7) yes
N2 Mn1 N5 69.49(6) yes
N1 Mn1 Cl1 106.34(5) yes
N2 Mn1 Cl1 107.70(5) yes
N5 Mn1 Cl1 99.73(5) yes
N1 Mn1 Cl2 97.77(5) yes
N2 Mn1 Cl2 138.17(5) yes
N5 Mn1 Cl2 100.53(5) yes
Cl1 Mn1 Cl2 114.07(3) yes
C5 N1 C1 118.32(19) n
C5 N1 Mn1 123.99(15) n
C1 N1 Mn1 117.70(15) n
C6 N2 C10 120.60(18) n
C6 N2 Mn1 119.37(15) n
C10 N2 Mn1 119.29(13) n
C13 N3 C17 116.8(2) n
C22 N4 C18 118.27(18) n
C11 N5 N6 116.08(17) n
C11 N5 Mn1 116.89(13) n
N6 N5 Mn1 124.71(12) n
C23 N6 N5 116.58(17) n
N1 C1 C2 121.7(2) n
N1 C1 C6 114.86(18) n
C2 C1 C6 123.4(2) n
C3 C2 C1 118.9(2) n
C3 C2 H2A 120.6 n
C1 C2 H2A 120.6 n
C4 C3 C2 119.8(2) n
C4 C3 H3A 120.1 n
C2 C3 H3A 120.1 n
C3 C4 C5 118.4(2) n
C3 C4 H4A 120.8 n
C5 C4 H4A 120.8 n
N1 C5 C4 122.9(2) n
N1 C5 H5A 118.5 n
C4 C5 H5A 118.5 n
N2 C6 C7 120.5(2) n
N2 C6 C1 115.30(18) n
C7 C6 C1 124.2(2) n
C8 C7 C6 118.7(2) n
C8 C7 H7A 120.6 n
C6 C7 H7A 120.6 n
C7 C8 C9 120.5(2) n
C7 C8 H8A 119.7 n
C9 C8 H8A 119.7 n
C8 C9 C10 118.4(2) n
C8 C9 H9A 120.8 n
C10 C9 H9A 120.8 n
N2 C10 C9 121.2(2) n
N2 C10 C11 114.95(17) n
C9 C10 C11 123.7(2) n
N5 C11 C10 115.11(19) n
N5 C11 C12 123.34(19) n
C10 C11 C12 121.43(19) n
C11 C12 H12A 109.5 n
C11 C12 H12B 109.5 n
H12A C12 H12B 109.5 n
C11 C12 H12C 109.5 n
H12A C12 H12C 109.5 n
H12B C12 H12C 109.5 n
N3 C13 C14 122.3(2) n
N3 C13 C18 116.75(19) n
C14 C13 C18 120.92(19) n
C15 C14 C13 119.3(2) n
C15 C14 H14A 120.4 n
C13 C14 H14A 120.4 n
C14 C15 C16 119.1(2) n
C14 C15 H15A 120.5 n
C16 C15 H15A 120.5 n
C17 C16 C15 117.9(2) n
C17 C16 H16A 121.1 n
C15 C16 H16A 121.1 n
N3 C17 C16 124.6(2) n
N3 C17 H17A 117.7 n
C16 C17 H17A 117.7 n
N4 C18 C19 122.2(2) n
N4 C18 C13 116.17(18) n
C19 C18 C13 121.65(18) n
C20 C19 C18 118.7(2) n
C20 C19 H19A 120.6 n
C18 C19 H19A 120.6 n
C21 C20 C19 119.8(2) n
C21 C20 H20A 120.1 n
C19 C20 H20A 120.1 n
C20 C21 C22 117.9(2) n
C20 C21 H21A 121.1 n
C22 C21 H21A 121.1 n
N4 C22 C21 123.04(19) n
N4 C22 C23 115.78(18) n
C21 C22 C23 121.2(2) n
N6 C23 C24 125.52(19) n
N6 C23 C22 115.43(18) n
C24 C23 C22 119.05(19) n
C23 C24 H24A 109.5 n
C23 C24 H24B 109.5 n
H24A C24 H24B 109.5 n
C23 C24 H24C 109.5 n
H24A C24 H24C 109.5 n
H24B C24 H24C 109.5 n

loop_
_geom_bond_atom_site_label_1
_geom_bond_atom_site_label_2
_geom_bond_distance
_geom_bond_publ_flag
Mn1 N1 2.2519(17) yes
Mn1 N2 2.2058(16) yes
Mn1 N5 2.3338(17) yes
Mn1 Cl1 2.3358(7) yes
Mn1 Cl2 2.3391(7) yes
N1 C5 1.332(3) n
N1 C1 1.350(3) n
N2 C6 1.334(3) n
N2 C10 1.339(3) n
N3 C13 1.333(3) n
N3 C17 1.335(3) n
N4 C22 1.332(3) n
N4 C18 1.339(2) n
N5 C11 1.283(3) yes
N5 N6 1.390(2) yes
N6 C23 1.279(3) yes
C1 C2 1.381(3) n
C1 C6 1.476(3) n
C2 C3 1.373(4) n
C2 H2A 0.9300 n
C3 C4 1.371(4) n
C3 H3A 0.9300 n
C4 C5 1.377(3) n
C4 H4A 0.9300 n
C5 H5A 0.9300 n
C6 C7 1.399(3) n
C7 C8 1.365(4) n
C7 H7A 0.9300 n
C8 C9 1.376(4) n
C8 H8A 0.9300 n
C9 C10 1.383(3) n
C9 H9A 0.9300 n
C10 C11 1.480(3) n
C11 C12 1.487(3) n
C12 H12A 0.9600 n
C12 H12B 0.9600 n
C12 H12C 0.9600 n
C13 C14 1.377(3) n
C13 C18 1.483(3) n
C14 C15 1.370(4) n
C14 H14A 0.9300 n
C15 C16 1.371(4) n
C15 H15A 0.9300 n
C16 C17 1.359(4) n
C16 H16A 0.9300 n
C17 H17A 0.9300 n
C18 C19 1.381(3) n
C19 C20 1.376(3) n
C19 H19A 0.9300 n
C20 C21 1.372(3) n
C20 H20A 0.9300 n
C21 C22 1.387(3) n
C21 H21A 0.9300 n
C22 C23 1.491(3) n
C23 C24 1.487(3) n
C24 H24A 0.9600 n
C24 H24B 0.9600 n
C24 H24C 0.9600 n

loop_
_geom_hbond_atom_site_label_D
_geom_hbond_atom_site_label_H
_geom_hbond_atom_site_label_A
_geom_hbond_site_symmetry_A
_geom_hbond_distance_DH
_geom_hbond_distance_HA
_geom_hbond_distance_DA
_geom_hbond_angle_DHA
C4 H4A Cl1 1_565 0.93 2.85 3.665(3) 146.6
C20 H20A Cl2 1_545 0.93 2.83 3.600(3) 141.4

loop_
_geom_torsion_atom_site_label_1
_geom_torsion_atom_site_label_2
_geom_torsion_atom_site_label_3
_geom_torsion_atom_site_label_4
_geom_torsion
N2 Mn1 N1 C5 176.3(2)
N5 Mn1 N1 C5 153.50(17)
Cl1 Mn1 N1 C5 -80.01(19)
Cl2 Mn1 N1 C5 37.96(19)
N2 Mn1 N1 C1 -4.48(15)
N5 Mn1 N1 C1 -27.2(2)
Cl1 Mn1 N1 C1 99.26(15)
Cl2 Mn1 N1 C1 -142.77(15)
N1 Mn1 N2 C6 8.31(15)
N5 Mn1 N2 C6 172.38(17)
Cl1 Mn1 N2 C6 -93.61(15)
Cl2 Mn1 N2 C6 89.58(16)
N1 Mn1 N2 C10 178.55(17)
N5 Mn1 N2 C10 -17.38(15)
Cl1 Mn1 N2 C10 76.64(15)
Cl2 Mn1 N2 C10 -100.18(16)
N2 Mn1 N5 C11 17.58(15)
N1 Mn1 N5 C11 40.7(2)
Cl1 Mn1 N5 C11 -87.80(16)
Cl2 Mn1 N5 C11 155.28(15)
N2 Mn1 N5 N6 179.53(17)
N1 Mn1 N5 N6 -157.36(14)
Cl1 Mn1 N5 N6 74.14(15)
Cl2 Mn1 N5 N6 -42.77(16)
C11 N5 N6 C23 -106.2(2)
Mn1 N5 N6 C23 91.7(2)
C5 N1 C1 C2 0.2(3)
Mn1 N1 C1 C2 -179.11(16)
C5 N1 C1 C6 -180.0(2)
Mn1 N1 C1 C6 0.7(2)
N1 C1 C2 C3 -0.4(3)
C6 C1 C2 C3 179.8(2)
C1 C2 C3 C4 0.2(4)
C2 C3 C4 C5 0.1(4)
C1 N1 C5 C4 0.1(4)
Mn1 N1 C5 C4 179.41(18)
C3 C4 C5 N1 -0.3(4)
C10 N2 C6 C7 -0.5(3)
Mn1 N2 C6 C7 169.65(16)
C10 N2 C6 C1 179.11(18)
Mn1 N2 C6 C1 -10.8(2)
N1 C1 C6 N2 6.4(3)
C2 C1 C6 N2 -173.8(2)
N1 C1 C6 C7 -174.1(2)
C2 C1 C6 C7 5.8(3)
N2 C6 C7 C8 -1.5(3)
C1 C6 C7 C8 178.9(2)
C6 C7 C8 C9 1.6(4)
C7 C8 C9 C10 0.3(4)
C6 N2 C10 C9 2.5(3)
Mn1 N2 C10 C9 -167.65(17)
C6 N2 C10 C11 -173.82(18)
Mn1 N2 C10 C11 16.1(2)
C8 C9 C10 N2 -2.4(4)
C8 C9 C10 C11 173.6(2)
N6 N5 C11 C10 -179.06(17)
Mn1 N5 C11 C10 -15.5(2)
N6 N5 C11 C12 4.9(3)
Mn1 N5 C11 C12 168.42(17)
N2 C10 C11 N5 0.5(3)
C9 C10 C11 N5 -175.7(2)
N2 C10 C11 C12 176.6(2)
C9 C10 C11 C12 0.4(3)
C17 N3 C13 C14 -0.8(3)
C17 N3 C13 C18 179.0(2)
N3 C13 C14 C15 -1.1(4)
C18 C13 C14 C15 179.1(2)
C13 C14 C15 C16 1.9(4)
C14 C15 C16 C17 -0.9(4)
C13 N3 C17 C16 1.9(4)
C15 C16 C17 N3 -1.1(4)
C22 N4 C18 C19 -2.4(3)
C22 N4 C18 C13 177.71(18)
N3 C13 C18 N4 -154.5(2)
C14 C13 C18 N4 25.4(3)
N3 C13 C18 C19 25.6(3)
C14 C13 C18 C19 -154.6(2)
N4 C18 C19 C20 -0.1(3)
C13 C18 C19 C20 179.8(2)
C18 C19 C20 C21 2.3(4)
C19 C20 C21 C22 -1.9(4)
C18 N4 C22 C21 2.8(3)
C18 N4 C22 C23 -176.42(18)
C20 C21 C22 N4 -0.7(3)
C20 C21 C22 C23 178.5(2)
N5 N6 C23 C24 1.6(3)
N5 N6 C23 C22 -179.15(17)
N4 C22 C23 N6 157.11(19)
C21 C22 C23 N6 -22.2(3)
N4 C22 C23 C24 -23.6(3)
C21 C22 C23 C24 157.1(2)
